data_2224594
loop_
_publ_author_name
'Sadeghi, Omid'
'Amini, Mostafa M.'
'Ng, Seik Weng'

_publ_section_title Diaquahexa-\m~2~-dichloroacetato-\m~3~-oxido-tetrahydrofurandiiron(III)manganese(II)
_journal_coeditor_code CI2991
_journal_issue 1
_journal_name_full 'Acta Crystallographica Section E'
_journal_page_first m101
_journal_paper_doi 10.1107/S1600536809054518
_journal_volume 66
_journal_year 2010
_chemical_formula_iupac '[Fe2 Mn (C2 H Cl2 O2)6 O (C4 H8 O) (H2 O)2]'
_chemical_formula_moiety 'C16 H18 Cl12 Fe2 Mn O16'
_chemical_formula_sum 'C16 H18 Cl12 Fe2 Mn O16'
_chemical_formula_weight 1058.34
_chemical_name_systematic
;
Diaquahexa-\m~2~-dichloroacetato-\m~3~-oxido-
tetrahydrofurandiiron(III)manganese(II)
;
_space_group_IT_number 2
_symmetry_cell_setting triclinic
_symmetry_space_group_name_Hall '-P 1'
_symmetry_space_group_name_H-M 'P -1'
_atom_sites_solution_hydrogens geom
_atom_sites_solution_primary direct
_atom_sites_solution_secondary difmap
_audit_creation_method SHELXL-97
_cell_angle_alpha 90.1310(10)
_cell_angle_beta 100.0670(10)
_cell_angle_gamma 97.6770(10)
_cell_formula_units_Z 2
_cell_length_a 9.3800(10)
_cell_length_b 13.3160(10)
_cell_length_c 15.4320(10)
_cell_measurement_reflns_used 4712
_cell_measurement_temperature 295(2)
_cell_measurement_theta_max 27.4
_cell_measurement_theta_min 2.4
_cell_volume 1880.2(3)
_computing_cell_refinement 'SAINT (Bruker, 2008)'
_computing_data_collection 'APEX2 (Bruker, 2008)'
_computing_data_reduction 'SAINT (Bruker, 2008)'
_computing_molecular_graphics 'X-SEED (Barbour, 2001)'
_computing_publication_material 'publCIF (Westrip, 2010)'
_computing_structure_refinement 'SHELXL97 (Sheldrick, 2008)'
_computing_structure_solution 'SHELXS97 (Sheldrick, 2008)'
_diffrn_ambient_temperature 295(2)
_diffrn_measured_fraction_theta_full 0.989
_diffrn_measured_fraction_theta_max 0.989
_diffrn_measurement_device_type 'Bruker SMART APEX diffractometer'
_diffrn_measurement_method '\w scans'
_diffrn_radiation_monochromator graphite
_diffrn_radiation_source 'fine-focus sealed tube'
_diffrn_radiation_type MoK\a
_diffrn_radiation_wavelength 0.71073
_diffrn_reflns_av_R_equivalents 0.0245
_diffrn_reflns_av_sigmaI/netI 0.0487
_diffrn_reflns_limit_h_max 12
_diffrn_reflns_limit_h_min -12
_diffrn_reflns_limit_k_max 17
_diffrn_reflns_limit_k_min -17
_diffrn_reflns_limit_l_max 17
_diffrn_reflns_limit_l_min -20
_diffrn_reflns_number 15425
_diffrn_reflns_theta_full 27.50
_diffrn_reflns_theta_max 27.50
_diffrn_reflns_theta_min 1.34
_diffrn_standards_decay_% 0
_diffrn_standards_interval_count 0
_diffrn_standards_interval_time 0
_diffrn_standards_number 0
_exptl_absorpt_coefficient_mu 2.005
_exptl_absorpt_correction_T_max 0.7530
_exptl_absorpt_correction_T_min 0.5404
_exptl_absorpt_correction_type multi-scan
_exptl_absorpt_process_details '(SADABS; Sheldrick, 1996)'
_exptl_crystal_colour Brown
_exptl_crystal_density_diffrn 1.869
_exptl_crystal_density_method 'not measured'
_exptl_crystal_description Block
_exptl_crystal_F_000 1046
_exptl_crystal_size_max 0.35
_exptl_crystal_size_mid 0.15
_exptl_crystal_size_min 0.15
_refine_diff_density_max 1.635
_refine_diff_density_min -0.900
_refine_ls_extinction_method none
_refine_ls_goodness_of_fit_ref 1.025
_refine_ls_hydrogen_treatment mixed
_refine_ls_matrix_type full
_refine_ls_number_parameters 440
_refine_ls_number_reflns 8543
_refine_ls_number_restraints 35
_refine_ls_restrained_S_all 1.040
_refine_ls_R_factor_all 0.0930
_refine_ls_R_factor_gt 0.0626
_refine_ls_shift/su_max 0.001
_refine_ls_shift/su_mean 0.001
_refine_ls_structure_factor_coef Fsqd
_refine_ls_weighting_details 'calc w=1/[\s^2^(Fo^2^)+(0.1141P)^2^+3.6071P] where P=(Fo^2^+2Fc^2^)/3'
_refine_ls_weighting_scheme calc
_refine_ls_wR_factor_gt 0.1776
_refine_ls_wR_factor_ref 0.2066
_reflns_number_gt 5788
_reflns_number_total 8543
_reflns_threshold_expression I>2\s(I)
_cod_data_source_file ci2991.cif
_cod_data_source_block I
_cod_depositor_comments
;
The following automatic conversions were performed:
'_symmetry_cell_setting' value 'Triclinic' changed to 'triclinic'
according to '/home/saulius/struct/CIF-dictionaries/cif_core.dic'
dictionary named 'cif_core.dic' version 2.4.1 from 2010-06-29.

Automatic conversion script
Id: cif_fix_enum 1527 2010-12-29 10:47:43Z saulius 

The following automatic conversions were performed:

'_symmetry_cell_setting' value 'Triclinic' changed to 'triclinic'
according to /home/saulius/struct/CIF-dictionaries/cif_core.dic
dictionary named 'cif_core.dic' version 2.4.1 from 2010-06-29.

Automatic conversion script
Id: cif_fix_values 1715 2011-07-08 13:25:40Z adriana 
;
_cod_original_cell_volume 1880.1(2)
_cod_database_code 2224594
_cod_database_fobs_code 2224594

loop_
_symmetry_equiv_pos_as_xyz
'x, y, z'
'-x, -y, -z'

loop_
_atom_site_type_symbol
_atom_site_label
_atom_site_fract_x
_atom_site_fract_y
_atom_site_fract_z
_atom_site_U_iso_or_equiv
_atom_site_adp_type
_atom_site_calc_flag
_atom_site_refinement_flags
_atom_site_occupancy
_atom_site_disorder_assembly
_atom_site_disorder_group
Fe Fe1 0.48559(8) 0.58734(5) 0.15449(5) 0.02900(19) Uani d P 0.67 . .
Fe Fe2 0.70394(8) 0.77291(5) 0.26487(5) 0.03113(19) Uani d P 0.67 . .
Fe Fe3 0.62644(8) 0.55454(6) 0.36749(5) 0.0331(2) Uani d P 0.67 . .
Mn Mn1 0.48559(8) 0.58734(5) 0.15449(5) 0.02900(19) Uani d P 0.33 . .
Mn Mn2 0.70394(8) 0.77291(5) 0.26487(5) 0.03113(19) Uani d P 0.33 . .
Mn Mn3 0.62644(8) 0.55454(6) 0.36749(5) 0.0331(2) Uani d P 0.33 . .
Cl Cl1 0.7881(3) 0.31545(18) 0.11574(16) 0.0856(7) Uani d . 1 . .
Cl Cl2 0.5060(4) 0.21726(17) 0.1440(3) 0.1210(11) Uani d . 1 . .
Cl Cl3 0.9003(3) 0.83097(19) -0.00937(16) 0.0953(8) Uani d . 1 . .
Cl Cl4 0.9893(3) 0.6422(2) 0.0556(2) 0.1111(10) Uani d . 1 . .
Cl Cl5 0.3394(5) 0.9362(2) 0.0396(2) 0.1385(14) Uani d . 1 . .
Cl Cl6 0.3033(4) 0.9569(2) 0.2189(3) 0.1291(12) Uani d . 1 . .
Cl Cl7 0.1673(3) 0.30107(17) 0.22744(18) 0.0944(8) Uani d . 1 . .
Cl Cl8 0.0953(3) 0.4052(2) 0.37391(18) 0.1134(11) Uani d . 1 . .
Cl Cl9 0.5161(3) 0.77820(18) 0.60071(13) 0.0888(7) Uani d . 1 . .
Cl Cl10 0.6888(3) 0.94612(19) 0.53350(18) 0.1011(9) Uani d . 1 . .
Cl Cl11 1.2099(2) 0.7122(2) 0.3483(2) 0.1044(9) Uani d . 1 . .
Cl Cl12 1.1217(3) 0.7937(2) 0.5016(2) 0.1191(11) Uani d . 1 . .
O O1 0.5657(5) 0.4523(3) 0.1497(3) 0.0473(10) Uani d . 1 . .
O O2 0.6456(5) 0.4239(3) 0.2908(3) 0.0490(10) Uani d . 1 . .
O O3 0.6341(4) 0.6367(3) 0.0718(3) 0.0449(9) Uani d . 1 . .
O O4 0.7827(5) 0.7618(3) 0.1493(3) 0.0522(11) Uani d . 1 . .
O O5 0.3761(4) 0.7103(3) 0.1277(3) 0.0485(10) Uani d . 1 . .
O O6 0.5320(4) 0.8361(3) 0.2003(3) 0.0532(11) Uani d . 1 . .
O O7 0.3171(4) 0.5173(3) 0.2051(3) 0.0503(10) Uani d . 1 . .
O O8 0.3900(4) 0.4967(3) 0.3482(2) 0.0421(9) Uani d . 1 . .
O O9 0.6494(6) 0.8139(3) 0.3790(3) 0.0556(11) Uani d . 1 . .
O O10 0.5825(4) 0.6753(3) 0.4504(3) 0.0426(9) Uani d . 1 . .
O O11 0.8568(4) 0.6037(3) 0.4047(3) 0.0487(10) Uani d . 1 . .
O O12 0.8968(4) 0.7428(3) 0.3279(3) 0.0523(11) Uani d . 1 . .
O O13 0.6045(4) 0.6424(2) 0.2557(2) 0.0310(7) Uani d . 1 . .
O O14 0.8102(5) 0.9224(3) 0.2647(3) 0.0485(10) Uani d D 1 . .
O O1w 0.3539(5) 0.5332(3) 0.0336(2) 0.0428(9) Uani d D 1 . .
H H11 0.354(9) 0.4734(18) 0.015(3) 0.07(2) Uiso d D 1 . .
H H12 0.336(7) 0.570(3) -0.011(2) 0.046(18) Uiso d D 1 . .
O O2w 0.6460(4) 0.4572(3) 0.4791(3) 0.0407(8) Uani d D 1 . .
H H21 0.580(7) 0.408(4) 0.481(5) 0.08(3) Uiso d D 1 . .
H H22 0.662(11) 0.489(6) 0.528(3) 0.13(4) Uiso d D 1 . .
C C1 0.6208(6) 0.4026(4) 0.2124(4) 0.0396(12) Uani d . 1 . .
C C2 0.6613(9) 0.2998(5) 0.1891(5) 0.0596(18) Uani d . 1 . .
H H2 0.7080 0.2706 0.2433 0.072 Uiso calc R 1 . .
C C3 0.7428(6) 0.7024(4) 0.0862(3) 0.0364(11) Uani d . 1 . .
C C4 0.8391(7) 0.7079(6) 0.0146(5) 0.0615(19) Uani d . 1 . .
H H4 0.7829 0.6730 -0.0391 0.074 Uiso calc R 1 . .
C C5 0.4141(6) 0.7987(4) 0.1553(4) 0.0425(13) Uani d . 1 . .
C C6 0.3003(8) 0.8696(5) 0.1314(7) 0.079(3) Uani d . 1 . .
H H6 0.2031 0.8299 0.1170 0.095 Uiso calc R 1 . .
C C7 0.3020(6) 0.4845(4) 0.2785(4) 0.0393(12) Uani d . 1 . .
C C8 0.1511(7) 0.4205(6) 0.2740(5) 0.0608(18) Uani d . 1 . .
H H8 0.0783 0.4525 0.2340 0.073 Uiso calc R 1 . .
C C9 0.6017(6) 0.7685(4) 0.4403(4) 0.0374(11) Uani d . 1 . .
C C10 0.5580(7) 0.8389(5) 0.5070(4) 0.0504(15) Uani d . 1 . .
H H10 0.4682 0.8634 0.4777 0.061 Uiso calc R 1 . .
C C11 0.9324(6) 0.6772(4) 0.3815(4) 0.0407(12) Uani d . 1 . .
C C12 1.0941(7) 0.6917(6) 0.4260(5) 0.0584(17) Uani d . 1 . .
H H12a 1.1148 0.6303 0.4580 0.070 Uiso calc R 1 . .
C C13 0.7881(14) 0.9875(9) 0.1903(8) 0.140(5) Uani d DU 1 . .
H H13A 0.7012 1.0197 0.1900 0.168 Uiso calc R 1 . .
H H13B 0.7769 0.9488 0.1356 0.168 Uiso calc R 1 . .
C C14 0.9230(15) 1.0664(10) 0.2007(8) 0.143(5) Uani d DU 1 . .
H H14A 1.0047 1.0406 0.1816 0.171 Uiso calc R 1 . .
H H14B 0.9039 1.1280 0.1700 0.171 Uiso calc R 1 . .
C C15 0.9457(18) 1.0811(8) 0.2983(8) 0.144(5) Uani d DU 1 . .
H H15A 0.8773 1.1229 0.3150 0.173 Uiso calc R 1 . .
H H15B 1.0445 1.1126 0.3213 0.173 Uiso calc R 1 . .
C C16 0.9183(18) 0.9741(9) 0.3316(9) 0.165(6) Uani d DU 1 . .
H H16A 1.0069 0.9424 0.3396 0.198 Uiso calc R 1 . .
H H16B 0.8833 0.9744 0.3871 0.198 Uiso calc R 1 . .

loop_
_atom_site_aniso_label
_atom_site_aniso_U_11
_atom_site_aniso_U_22
_atom_site_aniso_U_33
_atom_site_aniso_U_12
_atom_site_aniso_U_13
_atom_site_aniso_U_23
Fe1 0.0335(4) 0.0263(4) 0.0262(4) 0.0008(3) 0.0051(3) 0.0000(3)
Fe2 0.0348(4) 0.0247(4) 0.0311(4) -0.0016(3) 0.0025(3) 0.0006(3)
Fe3 0.0358(4) 0.0320(4) 0.0305(4) 0.0010(3) 0.0059(3) 0.0003(3)
Mn1 0.0335(4) 0.0263(4) 0.0262(4) 0.0008(3) 0.0051(3) 0.0000(3)
Mn2 0.0348(4) 0.0247(4) 0.0311(4) -0.0016(3) 0.0025(3) 0.0006(3)
Mn3 0.0358(4) 0.0320(4) 0.0305(4) 0.0010(3) 0.0059(3) 0.0003(3)
Cl1 0.0947(15) 0.0943(15) 0.0880(15) 0.0563(13) 0.0386(12) 0.0159(12)
Cl2 0.131(2) 0.0474(11) 0.186(3) -0.0117(13) 0.050(2) -0.0354(15)
Cl3 0.1197(19) 0.0878(15) 0.0785(14) -0.0301(14) 0.0511(14) 0.0132(12)
Cl4 0.0769(14) 0.120(2) 0.155(3) 0.0284(14) 0.0592(17) -0.0058(19)
Cl5 0.214(4) 0.104(2) 0.098(2) 0.074(2) -0.009(2) 0.0416(17)
Cl6 0.134(2) 0.0947(19) 0.185(3) 0.0527(18) 0.072(2) -0.010(2)
Cl7 0.1038(17) 0.0655(13) 0.1057(18) -0.0294(12) 0.0273(14) -0.0193(12)
Cl8 0.0954(17) 0.150(3) 0.0903(17) -0.0524(17) 0.0554(14) -0.0208(16)
Cl9 0.145(2) 0.0797(14) 0.0520(11) 0.0171(14) 0.0442(12) -0.0051(10)
Cl10 0.1105(18) 0.0784(14) 0.1083(18) -0.0314(13) 0.0369(15) -0.0541(14)
Cl11 0.0527(11) 0.142(2) 0.132(2) 0.0308(13) 0.0393(13) 0.0530(18)
Cl12 0.0953(18) 0.121(2) 0.116(2) -0.0117(16) -0.0304(16) -0.0442(18)
O1 0.072(3) 0.033(2) 0.037(2) 0.0182(19) 0.0018(19) -0.0010(16)
O2 0.074(3) 0.042(2) 0.034(2) 0.018(2) 0.0087(19) -0.0006(17)
O3 0.044(2) 0.053(2) 0.035(2) -0.0111(18) 0.0133(16) -0.0022(17)
O4 0.063(3) 0.046(2) 0.045(2) -0.013(2) 0.020(2) -0.0057(19)
O5 0.048(2) 0.038(2) 0.055(3) 0.0091(18) -0.0061(19) 0.0007(18)
O6 0.043(2) 0.033(2) 0.075(3) 0.0012(17) -0.010(2) 0.004(2)
O7 0.043(2) 0.065(3) 0.035(2) -0.0156(19) 0.0043(17) 0.0022(19)
O8 0.039(2) 0.052(2) 0.033(2) -0.0039(17) 0.0066(16) 0.0045(17)
O9 0.088(3) 0.033(2) 0.048(2) -0.005(2) 0.028(2) -0.0066(18)
O10 0.055(2) 0.036(2) 0.039(2) 0.0071(17) 0.0136(18) -0.0020(16)
O11 0.036(2) 0.049(2) 0.059(3) 0.0001(18) 0.0065(18) 0.012(2)
O12 0.039(2) 0.046(2) 0.063(3) -0.0021(18) -0.0071(19) 0.013(2)
O13 0.0362(18) 0.0248(16) 0.0294(17) -0.0007(13) 0.0021(14) 0.0022(13)
O14 0.055(2) 0.031(2) 0.054(3) -0.0073(17) 0.003(2) 0.0038(17)
O1w 0.051(2) 0.045(2) 0.0296(19) 0.0013(19) 0.0038(17) -0.0049(17)
O2w 0.046(2) 0.043(2) 0.032(2) 0.0025(18) 0.0067(16) 0.0062(17)
C1 0.049(3) 0.035(3) 0.037(3) 0.007(2) 0.013(2) 0.000(2)
C2 0.101(5) 0.039(3) 0.048(4) 0.032(3) 0.020(4) 0.004(3)
C3 0.040(3) 0.038(3) 0.032(3) 0.001(2) 0.011(2) 0.002(2)
C4 0.052(4) 0.080(5) 0.052(4) -0.019(3) 0.027(3) -0.009(3)
C5 0.036(3) 0.039(3) 0.051(3) 0.004(2) 0.005(2) 0.009(3)
C6 0.046(4) 0.038(3) 0.145(8) 0.011(3) -0.010(4) 0.016(4)
C7 0.030(2) 0.044(3) 0.042(3) -0.005(2) 0.008(2) -0.005(2)
C8 0.047(3) 0.067(4) 0.065(4) -0.015(3) 0.016(3) 0.000(3)
C9 0.040(3) 0.034(3) 0.036(3) 0.002(2) 0.001(2) -0.005(2)
C10 0.060(4) 0.045(3) 0.047(3) 0.006(3) 0.013(3) -0.012(3)
C11 0.033(3) 0.043(3) 0.045(3) 0.006(2) 0.004(2) -0.004(2)
C12 0.038(3) 0.063(4) 0.069(4) 0.002(3) -0.002(3) 0.012(3)
C13 0.154(9) 0.108(7) 0.138(8) -0.014(7) -0.003(7) 0.030(7)
C14 0.152(8) 0.112(7) 0.154(9) -0.030(6) 0.039(7) 0.032(7)
C15 0.188(9) 0.082(6) 0.136(8) -0.059(6) 0.013(7) 0.009(6)
C16 0.179(9) 0.122(8) 0.167(9) -0.020(7) -0.010(8) 0.010(7)

loop_
_atom_type_symbol
_atom_type_description
_atom_type_scat_dispersion_real
_atom_type_scat_dispersion_imag
_atom_type_scat_source
C C 0.0033 0.0016 'International Tables Vol C Tables 4.2.6.8 and 6.1.1.4'
H H 0.0000 0.0000 'International Tables Vol C Tables 4.2.6.8 and 6.1.1.4'
O O 0.0106 0.0060 'International Tables Vol C Tables 4.2.6.8 and 6.1.1.4'
Cl Cl 0.1484 0.1585 'International Tables Vol C Tables 4.2.6.8 and 6.1.1.4'
Mn Mn 0.3368 0.7283 'International Tables Vol C Tables 4.2.6.8 and 6.1.1.4'
Fe Fe 0.3463 0.8444 'International Tables Vol C Tables 4.2.6.8 and 6.1.1.4'

loop_
_geom_angle_atom_site_label_1
_geom_angle_atom_site_label_2
_geom_angle_atom_site_label_3
_geom_angle_site_symmetry_1
_geom_angle_site_symmetry_3
_geom_angle
_geom_angle_publ_flag
O13 Fe1 O7 . . 100.17(16) ?
O13 Fe1 O1 . . 98.93(16) ?
O7 Fe1 O1 . . 89.64(19) ?
O13 Fe1 O5 . . 95.75(16) ?
O7 Fe1 O5 . . 89.80(19) ?
O1 Fe1 O5 . . 165.17(16) ?
O13 Fe1 O3 . . 94.81(15) ?
O7 Fe1 O3 . . 164.61(16) ?
O1 Fe1 O3 . . 84.53(18) ?
O5 Fe1 O3 . . 92.22(18) ?
O13 Fe1 O1w . . 176.02(16) ?
O7 Fe1 O1w . . 83.07(16) ?
O1 Fe1 O1w . . 83.33(17) ?
O5 Fe1 O1w . . 81.89(17) ?
O3 Fe1 O1w . . 82.11(16) ?
O13 Fe2 O12 . . 98.58(16) ?
O13 Fe2 O9 . . 97.57(16) ?
O12 Fe2 O9 . . 90.9(2) ?
O13 Fe2 O6 . . 94.49(16) ?
O12 Fe2 O6 . . 166.89(17) ?
O9 Fe2 O6 . . 88.4(2) ?
O13 Fe2 O4 . . 94.61(16) ?
O12 Fe2 O4 . . 87.6(2) ?
O9 Fe2 O4 . . 167.81(17) ?
O6 Fe2 O4 . . 90.4(2) ?
O13 Fe2 O14 . . 175.47(16) ?
O12 Fe2 O14 . . 84.51(17) ?
O9 Fe2 O14 . . 85.66(17) ?
O6 Fe2 O14 . . 82.38(16) ?
O4 Fe2 O14 . . 82.17(17) ?
O13 Fe3 O2 . . 91.27(14) ?
O13 Fe3 O11 . . 94.02(15) ?
O2 Fe3 O11 . . 96.35(18) ?
O13 Fe3 O2w . . 177.25(15) ?
O2 Fe3 O2w . . 86.15(16) ?
O11 Fe3 O2w . . 87.23(16) ?
O13 Fe3 O10 . . 92.63(14) ?
O2 Fe3 O10 . . 172.53(16) ?
O11 Fe3 O10 . . 89.72(17) ?
O2w Fe3 O10 . . 89.82(15) ?
O13 Fe3 O8 . . 93.57(14) ?
O2 Fe3 O8 . . 85.85(17) ?
O11 Fe3 O8 . . 172.04(15) ?
O2w Fe3 O8 . . 85.28(15) ?
O10 Fe3 O8 . . 87.56(15) ?
C1 O1 Fe1 . . 128.2(4) ?
C1 O2 Fe3 . . 134.2(4) ?
C3 O3 Fe1 . . 129.1(3) ?
C3 O4 Fe2 . . 130.9(4) ?
C5 O5 Fe1 . . 128.3(4) ?
C5 O6 Fe2 . . 132.2(4) ?
C7 O7 Fe1 . . 134.5(4) ?
C7 O8 Fe3 . . 128.0(3) ?
C9 O9 Fe2 . . 135.5(4) ?
C9 O10 Fe3 . . 128.8(4) ?
C11 O11 Fe3 . . 130.0(4) ?
C11 O12 Fe2 . . 132.6(4) ?
Fe1 O13 Fe2 . . 123.79(18) ?
Fe1 O13 Fe3 . . 118.50(16) ?
Fe2 O13 Fe3 . . 117.70(17) ?
C16 O14 C13 . . 108.7(7) ?
C16 O14 Fe2 . . 127.9(5) ?
C13 O14 Fe2 . . 123.3(5) ?
Fe1 O1w H11 . . 121(4) ?
Fe1 O1w H12 . . 124(4) ?
H11 O1w H12 . . 107.6(17) ?
Fe3 O2w H21 . . 119(6) ?
Fe3 O2w H22 . . 114(7) ?
H21 O2w H22 . . 107.5(18) ?
O2 C1 O1 . . 129.0(5) ?
O2 C1 C2 . . 114.4(5) ?
O1 C1 C2 . . 116.5(5) ?
C1 C2 Cl2 . . 110.8(5) ?
C1 C2 Cl1 . . 110.0(5) ?
Cl2 C2 Cl1 . . 111.0(4) ?
C1 C2 H2 . . 108.3 ?
Cl2 C2 H2 . . 108.3 ?
Cl1 C2 H2 . . 108.3 ?
O4 C3 O3 . . 128.6(5) ?
O4 C3 C4 . . 117.0(5) ?
O3 C3 C4 . . 114.4(5) ?
C3 C4 Cl3 . . 112.5(5) ?
C3 C4 Cl4 . . 106.3(5) ?
Cl3 C4 Cl4 . . 110.5(4) ?
C3 C4 H4 . . 109.1 ?
Cl3 C4 H4 . . 109.1 ?
Cl4 C4 H4 . . 109.1 ?
O5 C5 O6 . . 128.3(5) ?
O5 C5 C6 . . 115.3(5) ?
O6 C5 C6 . . 116.4(6) ?
C5 C6 Cl5 . . 107.9(6) ?
C5 C6 Cl6 . . 111.4(6) ?
Cl5 C6 Cl6 . . 109.1(4) ?
C5 C6 H6 . . 109.5 ?
Cl5 C6 H6 . . 109.5 ?
Cl6 C6 H6 . . 109.5 ?
O8 C7 O7 . . 128.3(5) ?
O8 C7 C8 . . 121.0(5) ?
O7 C7 C8 . . 110.7(5) ?
C7 C8 Cl8 . . 114.3(5) ?
C7 C8 Cl7 . . 105.4(5) ?
Cl8 C8 Cl7 . . 110.5(4) ?
C7 C8 H8 . . 108.8 ?
Cl8 C8 H8 . . 108.8 ?
Cl7 C8 H8 . . 108.8 ?
O9 C9 O10 . . 127.3(5) ?
O9 C9 C10 . . 113.6(5) ?
O10 C9 C10 . . 119.1(5) ?
C9 C10 Cl9 . . 113.7(4) ?
C9 C10 Cl10 . . 111.5(4) ?
Cl9 C10 Cl10 . . 111.7(4) ?
C9 C10 H10 . . 106.5 ?
Cl9 C10 H10 . . 106.5 ?
Cl10 C10 H10 . . 106.5 ?
O11 C11 O12 . . 129.2(5) ?
O11 C11 C12 . . 115.5(5) ?
O12 C11 C12 . . 115.3(5) ?
C11 C12 Cl11 . . 111.3(5) ?
C11 C12 Cl12 . . 107.9(5) ?
Cl11 C12 Cl12 . . 111.4(4) ?
C11 C12 H12a . . 108.7 ?
Cl11 C12 H12a . . 108.7 ?
Cl12 C12 H12a . . 108.7 ?
O14 C13 C14 . . 106.2(8) ?
O14 C13 H13A . . 110.5 ?
C14 C13 H13A . . 110.5 ?
O14 C13 H13B . . 110.5 ?
C14 C13 H13B . . 110.5 ?
H13A C13 H13B . . 108.7 ?
C15 C14 C13 . . 97.9(9) ?
C15 C14 H14A . . 112.2 ?
C13 C14 H14A . . 112.2 ?
C15 C14 H14B . . 112.2 ?
C13 C14 H14B . . 112.2 ?
H14A C14 H14B . . 109.8 ?
C14 C15 C16 . . 103.8(10) ?
C14 C15 H15A . . 111.0 ?
C16 C15 H15A . . 111.0 ?
C14 C15 H15B . . 111.0 ?
C16 C15 H15B . . 111.0 ?
H15A C15 H15B . . 109.0 ?
O14 C16 C15 . . 104.4(8) ?
O14 C16 H16A . . 110.9 ?
C15 C16 H16A . . 110.9 ?
O14 C16 H16B . . 110.9 ?
C15 C16 H16B . . 110.9 ?
H16A C16 H16B . . 108.9 ?

loop_
_geom_bond_atom_site_label_1
_geom_bond_atom_site_label_2
_geom_bond_site_symmetry_2
_geom_bond_distance
_geom_bond_publ_flag
Fe1 O13 . 1.841(3) ?
Fe1 O7 . 2.004(4) ?
Fe1 O1 . 2.045(4) ?
Fe1 O5 . 2.052(4) ?
Fe1 O3 . 2.092(4) ?
Fe1 O1w . 2.116(4) ?
Fe2 O13 . 1.852(3) ?
Fe2 O12 . 1.991(4) ?
Fe2 O9 . 2.012(4) ?
Fe2 O6 . 2.026(4) ?
Fe2 O4 . 2.058(4) ?
Fe2 O14 . 2.104(4) ?
Fe3 O13 . 2.082(3) ?
Fe3 O2 . 2.146(4) ?
Fe3 O11 . 2.148(4) ?
Fe3 O2w . 2.155(4) ?
Fe3 O10 . 2.178(4) ?
Fe3 O8 . 2.216(4) ?
Cl1 C2 . 1.773(8) ?
Cl2 C2 . 1.740(9) ?
Cl3 C4 . 1.725(8) ?
Cl4 C4 . 1.781(9) ?
Cl5 C6 . 1.740(10) ?
Cl6 C6 . 1.774(10) ?
Cl7 C8 . 1.779(8) ?
Cl8 C8 . 1.717(7) ?
Cl9 C10 . 1.736(7) ?
Cl10 C10 . 1.751(7) ?
Cl11 C12 . 1.751(8) ?
Cl12 C12 . 1.752(8) ?
O1 C1 . 1.250(7) ?
O2 C1 . 1.217(7) ?
O3 C3 . 1.240(6) ?
O4 C3 . 1.226(7) ?
O5 C5 . 1.236(7) ?
O6 C5 . 1.240(7) ?
O7 C7 . 1.239(7) ?
O8 C7 . 1.232(7) ?
O9 C9 . 1.241(7) ?
O10 C9 . 1.244(6) ?
O11 C11 . 1.222(7) ?
O12 C11 . 1.241(7) ?
O14 C16 . 1.419(9) ?
O14 C13 . 1.442(8) ?
O1w H11 . 0.850(10) ?
O1w H12 . 0.850(10) ?
O2w H21 . 0.850(10) ?
O2w H22 . 0.850(10) ?
C1 C2 . 1.528(8) ?
C2 H2 . 0.98 ?
C3 C4 . 1.541(8) ?
C4 H4 . 0.98 ?
C5 C6 . 1.516(8) ?
C6 H6 . 0.98 ?
C7 C8 . 1.542(8) ?
C8 H8 . 0.98 ?
C9 C10 . 1.534(8) ?
C10 H10 . 0.98 ?
C11 C12 . 1.538(8) ?
C12 H12a . 0.98 ?
C13 C14 . 1.519(9) ?
C13 H13A . 0.97 ?
C13 H13B . 0.97 ?
C14 C15 . 1.493(9) ?
C14 H14A . 0.97 ?
C14 H14B . 0.97 ?
C15 C16 . 1.521(9) ?
C15 H15A . 0.97 ?
C15 H15B . 0.97 ?
C16 H16A . 0.97 ?
C16 H16B . 0.97 ?

loop_
_geom_hbond_atom_site_label_D
_geom_hbond_atom_site_label_H
_geom_hbond_atom_site_label_A
_geom_hbond_site_symmetry_A
_geom_hbond_distance_DH
_geom_hbond_distance_HA
_geom_hbond_distance_DA
_geom_hbond_angle_DHA
_geom_hbond_publ_flag
O1w H11 O3 2_665 0.850(10) 2.01(3) 2.809(6) 158(5) yes
O2w H22 O8 2_666 0.850(10) 2.06(4) 2.821(5) 149(7) yes
O2W H21 O10 2_666 0.84(6) 2.19(7) 2.950(6) 150(6) yes
O1W H12 Cl1 2_665 0.85(3) 2.47(4) 3.288(4) 160(6) yes

loop_
_geom_torsion_atom_site_label_1
_geom_torsion_atom_site_label_2
_geom_torsion_atom_site_label_3
_geom_torsion_atom_site_label_4
_geom_torsion_site_symmetry_1
_geom_torsion_site_symmetry_2
_geom_torsion_site_symmetry_3
_geom_torsion_site_symmetry_4
_geom_torsion
_geom_torsion_publ_flag
O13 Fe1 O1 C1 . . . . 30.2(5) ?
O7 Fe1 O1 C1 . . . . -70.1(5) ?
O5 Fe1 O1 C1 . . . . -157.9(6) ?
O3 Fe1 O1 C1 . . . . 124.2(5) ?
O1w Fe1 O1 C1 . . . . -153.2(5) ?
O13 Fe3 O2 C1 . . . . -14.5(6) ?
O11 Fe3 O2 C1 . . . . -108.7(6) ?
O2w Fe3 O2 C1 . . . . 164.6(6) ?
O8 Fe3 O2 C1 . . . . 79.0(6) ?
O13 Fe1 O3 C3 . . . . -16.7(5) ?
O7 Fe1 O3 C3 . . . . 176.6(6) ?
O1 Fe1 O3 C3 . . . . -115.2(5) ?
O5 Fe1 O3 C3 . . . . 79.3(5) ?
O1w Fe1 O3 C3 . . . . 160.8(5) ?
O13 Fe2 O4 C3 . . . . 18.4(6) ?
O12 Fe2 O4 C3 . . . . 116.8(6) ?
O9 Fe2 O4 C3 . . . . -160.3(8) ?
O6 Fe2 O4 C3 . . . . -76.2(6) ?
O14 Fe2 O4 C3 . . . . -158.4(6) ?
O13 Fe1 O5 C5 . . . . 19.9(5) ?
O7 Fe1 O5 C5 . . . . 120.1(5) ?
O1 Fe1 O5 C5 . . . . -152.1(7) ?
O3 Fe1 O5 C5 . . . . -75.2(5) ?
O1w Fe1 O5 C5 . . . . -156.9(5) ?
O13 Fe2 O6 C5 . . . . -13.1(6) ?
O12 Fe2 O6 C5 . . . . 162.4(8) ?
O9 Fe2 O6 C5 . . . . -110.6(6) ?
O4 Fe2 O6 C5 . . . . 81.6(6) ?
O14 Fe2 O6 C5 . . . . 163.6(6) ?
O13 Fe1 O7 C7 . . . . -23.4(6) ?
O1 Fe1 O7 C7 . . . . 75.7(6) ?
O5 Fe1 O7 C7 . . . . -119.2(6) ?
O3 Fe1 O7 C7 . . . . 143.2(6) ?
O1w Fe1 O7 C7 . . . . 159.0(6) ?
O13 Fe3 O8 C7 . . . . 28.5(5) ?
O2 Fe3 O8 C7 . . . . -62.6(5) ?
O2w Fe3 O8 C7 . . . . -149.0(5) ?
O10 Fe3 O8 C7 . . . . 120.9(5) ?
O13 Fe2 O9 C9 . . . . 18.2(6) ?
O12 Fe2 O9 C9 . . . . -80.6(6) ?
O6 Fe2 O9 C9 . . . . 112.5(6) ?
O4 Fe2 O9 C9 . . . . -163.2(8) ?
O14 Fe2 O9 C9 . . . . -165.0(6) ?
O13 Fe3 O10 C9 . . . . -25.7(5) ?
O11 Fe3 O10 C9 . . . . 68.3(5) ?
O2w Fe3 O10 C9 . . . . 155.5(5) ?
O8 Fe3 O10 C9 . . . . -119.2(5) ?
O13 Fe3 O11 C11 . . . . 17.7(5) ?
O2 Fe3 O11 C11 . . . . 109.4(5) ?
O2w Fe3 O11 C11 . . . . -164.8(5) ?
O10 Fe3 O11 C11 . . . . -74.9(5) ?
O13 Fe2 O12 C11 . . . . -30.9(6) ?
O9 Fe2 O12 C11 . . . . 66.9(6) ?
O6 Fe2 O12 C11 . . . . 153.6(8) ?
O4 Fe2 O12 C11 . . . . -125.2(6) ?
O14 Fe2 O12 C11 . . . . 152.4(6) ?
O7 Fe1 O13 Fe2 . . . . -137.2(2) ?
O1 Fe1 O13 Fe2 . . . . 131.6(2) ?
O5 Fe1 O13 Fe2 . . . . -46.3(2) ?
O3 Fe1 O13 Fe2 . . . . 46.4(2) ?
O7 Fe1 O13 Fe3 . . . . 41.6(2) ?
O1 Fe1 O13 Fe3 . . . . -49.6(2) ?
O5 Fe1 O13 Fe3 . . . . 132.5(2) ?
O3 Fe1 O13 Fe3 . . . . -134.8(2) ?
O12 Fe2 O13 Fe1 . . . . -135.3(2) ?
O9 Fe2 O13 Fe1 . . . . 132.7(2) ?
O6 Fe2 O13 Fe1 . . . . 43.7(3) ?
O4 Fe2 O13 Fe1 . . . . -47.0(3) ?
O12 Fe2 O13 Fe3 . . . . 45.9(2) ?
O9 Fe2 O13 Fe3 . . . . -46.1(2) ?
O6 Fe2 O13 Fe3 . . . . -135.1(2) ?
O4 Fe2 O13 Fe3 . . . . 134.2(2) ?
O2 Fe3 O13 Fe1 . . . . 43.2(2) ?
O11 Fe3 O13 Fe1 . . . . 139.6(2) ?
O10 Fe3 O13 Fe1 . . . . -130.5(2) ?
O8 Fe3 O13 Fe1 . . . . -42.8(2) ?
O2 Fe3 O13 Fe2 . . . . -138.0(2) ?
O11 Fe3 O13 Fe2 . . . . -41.5(2) ?
O10 Fe3 O13 Fe2 . . . . 48.4(2) ?
O8 Fe3 O13 Fe2 . . . . 136.1(2) ?
O12 Fe2 O14 C13 . . . . 139.5(9) ?
O9 Fe2 O14 C13 . . . . -129.2(9) ?
O6 Fe2 O14 C13 . . . . -40.2(9) ?
O4 Fe2 O14 C13 . . . . 51.2(9) ?
Fe3 O2 C1 O1 . . . . -4.6(10) ?
Fe3 O2 C1 C2 . . . . 176.5(5) ?
Fe1 O1 C1 C2 . . . . 175.7(4) ?
O2 C1 C2 Cl2 . . . . 114.7(6) ?
O1 C1 C2 Cl2 . . . . -64.4(7) ?
O2 C1 C2 Cl1 . . . . -122.3(5) ?
O1 C1 C2 Cl1 . . . . 58.7(7) ?
Fe2 O4 C3 C4 . . . . -172.8(5) ?
Fe1 O3 C3 O4 . . . . -7.7(9) ?
Fe1 O3 C3 C4 . . . . 171.8(4) ?
O4 C3 C4 Cl3 . . . . -41.7(8) ?
O3 C3 C4 Cl3 . . . . 138.7(5) ?
O4 C3 C4 Cl4 . . . . 79.4(6) ?
O3 C3 C4 Cl4 . . . . -100.2(5) ?
Fe1 O5 C5 C6 . . . . -173.3(5) ?
Fe2 O6 C5 C6 . . . . 169.0(5) ?
O5 C5 C6 Cl5 . . . . -97.9(6) ?
O6 C5 C6 Cl5 . . . . 82.8(7) ?
O5 C5 C6 Cl6 . . . . 142.3(5) ?
O6 C5 C6 Cl6 . . . . -37.0(8) ?
Fe3 O8 C7 O7 . . . . -13.7(9) ?
Fe3 O8 C7 C8 . . . . 165.3(4) ?
Fe1 O7 C7 C8 . . . . -169.9(5) ?
O8 C7 C8 Cl8 . . . . 20.3(8) ?
O7 C7 C8 Cl8 . . . . -160.5(5) ?
O8 C7 C8 Cl7 . . . . -101.2(6) ?
O7 C7 C8 Cl7 . . . . 78.0(6) ?
Fe2 O9 C9 C10 . . . . -171.7(5) ?
Fe3 O10 C9 O9 . . . . 1.0(9) ?
Fe3 O10 C9 C10 . . . . 178.3(4) ?
O9 C9 C10 Cl9 . . . . -171.3(5) ?
O10 C9 C10 Cl9 . . . . 11.0(7) ?
O9 C9 C10 Cl10 . . . . -44.0(7) ?
O10 C9 C10 Cl10 . . . . 138.4(5) ?
Fe3 O11 C11 C12 . . . . 176.9(4) ?
Fe2 O12 C11 C12 . . . . -170.4(4) ?
O11 C11 C12 Cl11 . . . . 131.1(5) ?
O12 C11 C12 Cl11 . . . . -49.9(7) ?
O11 C11 C12 Cl12 . . . . -106.4(6) ?
O12 C11 C12 Cl12 . . . . 72.7(6) ?
Fe2 O14 C13 C14 . . . . -157.0(8) ?
Fe2 O14 C16 C15 . . . . -175.9(8) ?
